data_2217339
loop_
_publ_author_name
'Junke Wang'
'Junfeng Bai'
'Yi Pan'

_publ_section_title
;
 (<i>E</i>)-3-Bromo-<i>N</i>-(1,3-oxazolidin-2-ylidene)benzamide
;
_journal_coeditor_code TK2220
_journal_issue 1
_journal_name_full 'Acta Crystallographica Section E'
_journal_page_first o106
_journal_page_last o106
_journal_paper_doi 10.1107/S1600536807062988
_journal_volume 64
_journal_year 2008
_chemical_formula_iupac 'C10 H9 Br N2 O2'
_chemical_formula_moiety 'C10 H9 Br N2 O2'
_chemical_formula_sum 'C10 H9 Br N2 O2'
_chemical_formula_weight 269.10
_chemical_name_systematic
;
(E)-3-Bromo-N-(1,3-oxazolidin-2-ylidene)benzamide
;
_space_group_IT_number 14
_symmetry_cell_setting monoclinic
_symmetry_space_group_name_Hall '-P 2yn'
_symmetry_space_group_name_H-M 'P 1 21/n 1'
_atom_sites_solution_hydrogens geom
_atom_sites_solution_primary direct
_atom_sites_solution_secondary difmap
_audit_creation_method SHELXL97
_cell_angle_alpha 90
_cell_angle_beta 107.222(2)
_cell_angle_gamma 90
_cell_formula_units_Z 4
_cell_length_a 8.3877(9)
_cell_length_b 12.5593(14)
_cell_length_c 10.1907(12)
_cell_measurement_reflns_used 2276
_cell_measurement_temperature 291(2)
_cell_measurement_theta_max 27.0
_cell_measurement_theta_min 2.6
_cell_volume 1025.4(2)
_computing_cell_refinement 'SMART (Bruker, 2000)'
_computing_data_collection 'SMART (Bruker, 2000)'
_computing_data_reduction 'SAINT (Bruker, 2000)'
_computing_molecular_graphics 'SHELXTL (Bruker, 2000)'
_computing_publication_material 'SHELXTL (Bruker, 2000)'
_computing_structure_refinement 'SHELXTL (Bruker, 2000)'
_computing_structure_solution 'SHELXTL (Bruker, 2000)'
_diffrn_ambient_temperature 291(2)
_diffrn_measured_fraction_theta_full 0.998
_diffrn_measured_fraction_theta_max 0.998
_diffrn_measurement_device_type 'Bruker SMART APEX CCD'
_diffrn_measurement_method '\f and \w'
_diffrn_radiation_monochromator graphite
_diffrn_radiation_source 'sealed tube'
_diffrn_radiation_type MoK\a
_diffrn_radiation_wavelength 0.71073
_diffrn_reflns_av_R_equivalents 0.043
_diffrn_reflns_av_sigmaI/netI 0.052
_diffrn_reflns_limit_h_max 10
_diffrn_reflns_limit_h_min -10
_diffrn_reflns_limit_k_max 12
_diffrn_reflns_limit_k_min -15
_diffrn_reflns_limit_l_max 12
_diffrn_reflns_limit_l_min -8
_diffrn_reflns_number 5489
_diffrn_reflns_theta_full 26.0
_diffrn_reflns_theta_max 26.0
_diffrn_reflns_theta_min 2.7
_exptl_absorpt_coefficient_mu 3.989
_exptl_absorpt_correction_T_max 0.38
_exptl_absorpt_correction_T_min 0.32
_exptl_absorpt_correction_type multi-scan
_exptl_absorpt_process_details '(SADABS; Bruker, 2000)'
_exptl_crystal_colour colourless
_exptl_crystal_density_diffrn 1.743
_exptl_crystal_density_method 'not measured'
_exptl_crystal_description block
_exptl_crystal_F_000 536
_exptl_crystal_size_max 0.30
_exptl_crystal_size_mid 0.26
_exptl_crystal_size_min 0.24
_refine_diff_density_max 0.35
_refine_diff_density_min -0.68
_refine_ls_extinction_method none
_refine_ls_goodness_of_fit_ref 0.99
_refine_ls_hydrogen_treatment mixed
_refine_ls_matrix_type full
_refine_ls_number_parameters 139
_refine_ls_number_reflns 2016
_refine_ls_number_restraints 0
_refine_ls_restrained_S_all 0.99
_refine_ls_R_factor_all 0.062
_refine_ls_R_factor_gt 0.046
_refine_ls_shift/su_max_lt 0.001
_refine_ls_shift/su_mean 0.000
_refine_ls_structure_factor_coef Fsqd
_refine_ls_weighting_details 'calc w = 1/[\s^2^(Fo^2^)+(0.0638P)^2^] where P=(Fo^2^+2Fc^2^)/3'
_refine_ls_weighting_scheme calc
_refine_ls_wR_factor_gt 0.106
_refine_ls_wR_factor_ref 0.109
_reflns_number_gt 1523
_reflns_number_total 2016
_reflns_threshold_expression I>2\s(I)
_cod_data_source_file tk2220.cif
_cod_data_source_block I
_cod_original_sg_symbol_H-M 'P 21/n'
_cod_database_code 2217339
_cod_database_fobs_code 2217339

loop_
_symmetry_equiv_pos_as_xyz
'x, y, z'
'-x+1/2, y+1/2, -z+1/2'
'-x, -y, -z'
'x-1/2, -y-1/2, z-1/2'

loop_
_atom_site_type_symbol
_atom_site_label
_atom_site_fract_x
_atom_site_fract_y
_atom_site_fract_z
_atom_site_U_iso_or_equiv
_atom_site_adp_type
_atom_site_calc_flag
_atom_site_refinement_flags
_atom_site_occupancy
Br Br1 0.04206(6) 1.43302(3) 0.32211(5) 0.04284(18) Uani d . 1
C C1 0.0393(6) 1.1042(4) 0.3277(5) 0.0444(10) Uani d . 1
C C2 0.0857(6) 1.2085(4) 0.3458(5) 0.0490(11) Uani d . 1
H H2 0.1950 1.2257 0.3946 0.059 Uiso calc R 1
C C3 -0.0281(6) 1.2896(4) 0.2923(5) 0.0404(10) Uani d . 1
C C4 -0.1893(6) 1.2665(4) 0.2181(5) 0.0455(11) Uani d . 1
H H4 -0.2645 1.3206 0.1801 0.055 Uiso calc R 1
C C5 -0.2374(5) 1.1618(4) 0.2011(5) 0.0502(11) Uani d . 1
H H5 -0.3472 1.1450 0.1532 0.060 Uiso calc R 1
C C6 -0.1254(5) 1.0807(4) 0.2540(5) 0.0436(10) Uani d . 1
H H6 -0.1600 1.0101 0.2404 0.052 Uiso calc R 1
C C7 0.1639(6) 1.0192(4) 0.3880(5) 0.0444(10) Uani d . 1
C C8 0.2087(5) 0.8408(3) 0.4213(4) 0.0371(9) Uani d . 1
C C9 0.4320(5) 0.7332(4) 0.5310(5) 0.0456(11) Uani d . 1
H H9A 0.4701 0.7237 0.6299 0.055 Uiso calc R 1
H H9B 0.5225 0.7167 0.4931 0.055 Uiso calc R 1
C C10 0.2784(5) 0.6662(4) 0.4651(5) 0.0476(11) Uani d . 1
H H10A 0.2988 0.6185 0.3969 0.057 Uiso calc R 1
H H10B 0.2479 0.6242 0.5339 0.057 Uiso calc R 1
N N1 0.1044(5) 0.9177(3) 0.3686(5) 0.0496(10) Uani d . 1
N N2 0.3674(5) 0.8409(3) 0.4935(4) 0.0446(9) Uani d . 1
H H2A 0.372(6) 0.884(5) 0.566(5) 0.053 Uiso d . 1
O O1 0.3084(4) 1.0460(3) 0.4488(5) 0.0657(12) Uani d . 1
O O2 0.1470(4) 0.7416(2) 0.4011(3) 0.0413(7) Uani d . 1

loop_
_atom_site_aniso_label
_atom_site_aniso_U_11
_atom_site_aniso_U_22
_atom_site_aniso_U_33
_atom_site_aniso_U_12
_atom_site_aniso_U_13
_atom_site_aniso_U_23
Br1 0.0564(3) 0.0335(3) 0.0415(3) -0.0033(2) 0.01904(19) -0.00697(19)
C1 0.044(2) 0.037(2) 0.050(3) 0.000(2) 0.012(2) -0.003(2)
C2 0.046(3) 0.046(3) 0.052(3) -0.006(2) 0.011(2) -0.008(2)
C3 0.039(2) 0.033(2) 0.050(3) -0.0011(18) 0.0145(19) -0.0056(18)
C4 0.042(2) 0.039(2) 0.054(3) 0.0062(19) 0.012(2) -0.003(2)
C5 0.028(2) 0.048(3) 0.068(3) 0.0001(19) 0.004(2) 0.000(2)
C6 0.032(2) 0.037(2) 0.058(3) -0.0041(18) 0.0079(19) -0.002(2)
C7 0.045(2) 0.034(2) 0.049(3) -0.0020(19) 0.006(2) -0.0057(19)
C8 0.027(2) 0.038(2) 0.044(2) -0.0029(16) 0.0072(16) -0.0023(18)
C9 0.030(2) 0.045(2) 0.061(3) -0.0017(18) 0.011(2) 0.006(2)
C10 0.038(2) 0.035(2) 0.073(3) 0.0006(19) 0.020(2) 0.006(2)
N1 0.046(2) 0.036(2) 0.059(2) -0.0029(18) 0.0049(18) 0.0021(18)
N2 0.0314(19) 0.038(2) 0.056(2) -0.0071(15) -0.0002(17) 0.0013(18)
O1 0.0422(19) 0.0362(19) 0.101(3) -0.0062(15) -0.0059(19) -0.0101(19)
O2 0.0309(14) 0.0372(16) 0.0486(17) -0.0080(12) 0.0005(12) 0.0050(13)

loop_
_atom_type_symbol
_atom_type_description
_atom_type_scat_dispersion_real
_atom_type_scat_dispersion_imag
_atom_type_scat_source
C C 0.0033 0.0016 'International Tables Vol C Tables 4.2.6.8 and 6.1.1.4'
H H 0.0000 0.0000 'International Tables Vol C Tables 4.2.6.8 and 6.1.1.4'
N N 0.0061 0.0033 'International Tables Vol C Tables 4.2.6.8 and 6.1.1.4'
O O 0.0106 0.0060 'International Tables Vol C Tables 4.2.6.8 and 6.1.1.4'
Br Br -0.2901 2.4595 'International Tables Vol C Tables 4.2.6.8 and 6.1.1.4'

loop_
_geom_angle_atom_site_label_1
_geom_angle_atom_site_label_2
_geom_angle_atom_site_label_3
_geom_angle
C2 C1 C6 118.3(4)
C2 C1 C7 119.6(4)
C6 C1 C7 122.1(4)
C1 C2 C3 121.0(4)
C1 C2 H2 119.5
C3 C2 H2 119.5
C4 C3 C2 120.7(4)
C4 C3 Br1 120.0(3)
C2 C3 Br1 119.3(3)
C3 C4 C5 118.6(4)
C3 C4 H4 120.7
C5 C4 H4 120.7
C4 C5 C6 121.1(4)
C4 C5 H5 119.4
C6 C5 H5 119.4
C5 C6 C1 120.3(4)
C5 C6 H6 119.9
C1 C6 H6 119.9
O1 C7 N1 126.4(4)
O1 C7 C1 118.4(4)
N1 C7 C1 115.3(4)
N1 C8 N2 132.1(4)
N1 C8 O2 116.3(4)
N2 C8 O2 111.6(4)
N2 C9 C10 101.3(3)
N2 C9 H9A 111.5
C10 C9 H9A 111.5
N2 C9 H9B 111.5
C10 C9 H9B 111.5
H9A C9 H9B 109.3
O2 C10 C9 105.6(3)
O2 C10 H10A 110.6
C9 C10 H10A 110.6
O2 C10 H10B 110.6
C9 C10 H10B 110.6
H10A C10 H10B 108.8
C8 N1 C7 117.4(4)
C8 N2 C9 112.3(4)
C8 N2 H2A 104(3)
C9 N2 H2A 115(4)
C8 O2 C10 109.2(3)

loop_
_geom_bond_atom_site_label_1
_geom_bond_atom_site_label_2
_geom_bond_distance
Br1 C3 1.891(4)
C1 C2 1.364(7)
C1 C6 1.395(6)
C1 C7 1.494(7)
C2 C3 1.392(7)
C2 H2 0.9300
C3 C4 1.371(6)
C4 C5 1.371(7)
C4 H4 0.9300
C5 C6 1.383(6)
C5 H5 0.9300
C6 H6 0.9300
C7 O1 1.233(5)
C7 N1 1.362(6)
C8 N1 1.308(6)
C8 N2 1.317(5)
C8 O2 1.340(5)
C9 N2 1.466(6)
C9 C10 1.519(6)
C9 H9A 0.9700
C9 H9B 0.9700
C10 O2 1.453(5)
C10 H10A 0.9700
C10 H10B 0.9700
N2 H2A 0.91(6)

loop_
_geom_hbond_atom_site_label_D
_geom_hbond_atom_site_label_H
_geom_hbond_atom_site_label_A
_geom_hbond_distance_DH
_geom_hbond_distance_HA
_geom_hbond_distance_DA
_geom_hbond_angle_DHA
C6 H6 N1 0.93 2.50 2.817(6) 100

loop_
_cod_related_entry_id
_cod_related_entry_database
_cod_related_entry_code
1 ChemSpider 21119458
